data_4109533
loop_
_publ_author_name
'Richard D. Adams'
'Burjor Captain'
'Eszter Trufan'
'Lei Zhu'

_publ_section_title
;
 Activation of Metal Hydride Complexes by Tri-tert-butylphosphine-Platinum
 and -Palladium Groups
;
_journal_name_full 'Journal of the American Chemical Society'
_journal_page_first 7545
_journal_page_last 7556
_journal_paper_doi 10.1021/ja070617h
_journal_volume 129
_journal_year 2007
_chemical_formula_sum 'C42 H49 O4 P Pd Ru Sn'
_chemical_formula_weight 974.94
_chemical_name_systematic
; 
 ? 
;
_space_group_IT_number 2
_symmetry_cell_setting triclinic
_symmetry_space_group_name_Hall '-P 1'
_symmetry_space_group_name_H-M 'P -1'
_atom_sites_solution_hydrogens geom
_atom_sites_solution_primary direct
_atom_sites_solution_secondary difmap
_audit_creation_method SHELXL-97
_cell_angle_alpha 101.2120(10)
_cell_angle_beta 106.4740(10)
_cell_angle_gamma 103.0630(10)
_cell_formula_units_Z 2
_cell_length_a 11.5256(5)
_cell_length_b 12.7825(6)
_cell_length_c 17.0037(8)
_cell_measurement_reflns_used 6362
_cell_measurement_temperature 294(2)
_cell_measurement_theta_max 25.36
_cell_measurement_theta_min 2.16
_cell_volume 2248.67(18)
_computing_cell_refinement 'SAINT+  V6.45 (Bruker, 2003)'
_computing_data_collection 'SMART V5.632 (Bruker, 2005)'
_computing_data_reduction 'SAINT+  V6.45'
_computing_molecular_graphics 'SHELXTL V6.1 (Sheldrick, 2000)'
_computing_publication_material 'SHELXTL V6.1'
_computing_structure_refinement 'SHELXL-97 (Sheldrick, 1997)'
_computing_structure_solution 'SHELXS-97 (Sheldrick, 1990)'
_diffrn_ambient_temperature 294(2)
_diffrn_measured_fraction_theta_full 0.986
_diffrn_measured_fraction_theta_max 0.986
_diffrn_measurement_device_type 'Bruker SMART APEX CCD diffractometer'
_diffrn_measurement_method 'omega scans'
_diffrn_radiation_monochromator graphite
_diffrn_radiation_source 'fine-focus sealed tube'
_diffrn_radiation_type MoK\a
_diffrn_radiation_wavelength 0.71073
_diffrn_reflns_av_R_equivalents 0.0257
_diffrn_reflns_av_sigmaI/netI 0.0395
_diffrn_reflns_limit_h_max 15
_diffrn_reflns_limit_h_min -15
_diffrn_reflns_limit_k_max 17
_diffrn_reflns_limit_k_min -17
_diffrn_reflns_limit_l_max 22
_diffrn_reflns_limit_l_min -22
_diffrn_reflns_number 23526
_diffrn_reflns_theta_full 28.29
_diffrn_reflns_theta_max 28.29
_diffrn_reflns_theta_min 1.30
_diffrn_standards_decay_% <1
_exptl_absorpt_coefficient_mu 1.349
_exptl_absorpt_correction_T_max 1.000
_exptl_absorpt_correction_T_min 0.580
_exptl_absorpt_correction_type multi-scan
_exptl_absorpt_process_details '(SADABS, Bruker, 1997)'
_exptl_crystal_colour orange
_exptl_crystal_density_diffrn 1.440
_exptl_crystal_description block
_exptl_crystal_F_000 976
_exptl_crystal_size_max 0.30
_exptl_crystal_size_mid 0.20
_exptl_crystal_size_min 0.10
_refine_diff_density_max 1.707
_refine_diff_density_min -0.552
_refine_diff_density_rms 0.157
_refine_ls_extinction_method none
_refine_ls_goodness_of_fit_ref 1.042
_refine_ls_hydrogen_treatment mixed
_refine_ls_matrix_type full
_refine_ls_number_parameters 468
_refine_ls_number_reflns 11021
_refine_ls_number_restraints 0
_refine_ls_restrained_S_all 1.042
_refine_ls_R_factor_all 0.0672
_refine_ls_R_factor_gt 0.0469
_refine_ls_shift/su_max 0.001
_refine_ls_shift/su_mean 0.000
_refine_ls_structure_factor_coef Fsqd
_refine_ls_weighting_details 'calc w=1/[\s^2^(Fo^2^)+(0.1095P)^2^+0.0000P] where P=(Fo^2^+2Fc^2^)/3'
_refine_ls_weighting_scheme calc
_refine_ls_wR_factor_gt 0.1532
_refine_ls_wR_factor_ref 0.1729
_reflns_number_gt 8009
_reflns_number_total 11021
_reflns_threshold_expression >2sigma(I)
_cod_data_source_file ja070617hsi20070127_041638.cif
_cod_data_source_block p-1
_cod_database_code 4109533

loop_
_symmetry_equiv_pos_as_xyz
'x, y, z'
'-x, -y, -z'

loop_
_atom_site_label
_atom_site_type_symbol
_atom_site_fract_x
_atom_site_fract_y
_atom_site_fract_z
_atom_site_U_iso_or_equiv
_atom_site_adp_type
_atom_site_occupancy
_atom_site_symmetry_multiplicity
_atom_site_calc_flag
_atom_site_refinement_flags
Pd1 Pd -0.02447(3) -0.06129(3) 0.23654(2) 0.05068(12) Uani 1 1 d .
Ru1 Ru 0.16883(4) 0.05014(3) 0.19471(2) 0.05007(12) Uani 1 1 d .
Sn1 Sn 0.38858(3) 0.21185(3) 0.25765(2) 0.05366(12) Uani 1 1 d .
P1 P -0.19918(12) -0.18099(11) 0.25401(9) 0.0548(3) Uani 1 1 d .
O11 O 0.3179(5) -0.0987(4) 0.2673(4) 0.0958(15) Uani 1 1 d .
O12 O 0.2034(5) -0.0276(5) 0.0234(3) 0.0962(15) Uani 1 1 d .
O13 O 0.0453(5) 0.2186(4) 0.1252(3) 0.0906(14) Uani 1 1 d .
O21 O -0.0806(5) -0.1456(5) 0.0491(3) 0.0998(16) Uani 1 1 d .
C1 C 0.1375(5) 0.0316(5) 0.3693(4) 0.0644(13) Uani 1 1 d .
C2 C 0.1354(5) 0.0954(4) 0.3133(3) 0.0547(11) Uani 1 1 d .
C11 C 0.2618(5) -0.0445(5) 0.2418(4) 0.0637(13) Uani 1 1 d .
C12 C 0.1919(5) 0.0030(5) 0.0863(4) 0.0661(14) Uani 1 1 d .
C13 C 0.0907(5) 0.1597(5) 0.1531(4) 0.0632(13) Uani 1 1 d .
C21 C -0.0370(6) -0.0965(5) 0.1198(4) 0.0679(14) Uani 1 1 d .
C23 C 0.0978(5) 0.1992(5) 0.3376(4) 0.0619(13) Uani 1 1 d .
C24 C 0.1827(7) 0.2871(5) 0.4087(4) 0.0808(17) Uani 1 1 d .
H24 H 0.2606 0.2811 0.4395 0.097 Uiso 1 1 calc R
C25 C 0.1483(12) 0.3831(7) 0.4321(6) 0.128(4) Uani 1 1 d .
H25 H 0.2032 0.4404 0.4799 0.153 Uiso 1 1 calc R
C26 C 0.0359(12) 0.3956(8) 0.3865(8) 0.122(3) Uani 1 1 d .
H26 H 0.0176 0.4624 0.4010 0.147 Uiso 1 1 calc R
C27 C -0.0479(8) 0.3102(7) 0.3205(6) 0.099(2) Uani 1 1 d .
H27 H -0.1268 0.3161 0.2918 0.119 Uiso 1 1 calc R
C28 C -0.0166(6) 0.2133(6) 0.2953(5) 0.0797(17) Uani 1 1 d .
H28 H -0.0745 0.1561 0.2485 0.096 Uiso 1 1 calc R
C29 C 0.3775(5) 0.3804(5) 0.2836(4) 0.0641(13) Uani 1 1 d .
C30 C 0.3171(7) 0.4213(6) 0.2188(6) 0.103(3) Uani 1 1 d .
H30 H 0.2836 0.3761 0.1629 0.124 Uiso 1 1 calc R
C31 C 0.3061(9) 0.5284(7) 0.2360(8) 0.120(3) Uani 1 1 d .
H31 H 0.2630 0.5533 0.1918 0.144 Uiso 1 1 calc R
C32 C 0.3572(9) 0.5972(7) 0.3164(8) 0.109(3) Uani 1 1 d .
H32 H 0.3473 0.6682 0.3278 0.130 Uiso 1 1 calc R
C33 C 0.4227(9) 0.5621(6) 0.3800(6) 0.103(3) Uani 1 1 d .
H33 H 0.4615 0.6104 0.4349 0.124 Uiso 1 1 calc R
C34 C 0.4324(8) 0.4531(6) 0.3638(5) 0.0876(19) Uani 1 1 d .
H34 H 0.4771 0.4297 0.4084 0.105 Uiso 1 1 calc R
C35 C 0.5228(5) 0.2084(4) 0.3747(3) 0.0573(12) Uani 1 1 d .
C36 C 0.6494(5) 0.2647(5) 0.3945(4) 0.0741(15) Uani 1 1 d .
H36 H 0.6739 0.3032 0.3579 0.089 Uiso 1 1 calc R
C37 C 0.7397(6) 0.2644(6) 0.4675(5) 0.089(2) Uani 1 1 d .
H37 H 0.8242 0.3033 0.4797 0.107 Uiso 1 1 calc R
C38 C 0.7077(6) 0.2082(6) 0.5222(4) 0.0771(17) Uani 1 1 d .
H38 H 0.7697 0.2093 0.5715 0.093 Uiso 1 1 calc R
C39 C 0.5832(6) 0.1497(5) 0.5043(4) 0.0723(15) Uani 1 1 d .
H39 H 0.5602 0.1099 0.5407 0.087 Uiso 1 1 calc R
C40 C 0.4918(5) 0.1509(5) 0.4306(4) 0.0655(13) Uani 1 1 d .
H40 H 0.4074 0.1118 0.4186 0.079 Uiso 1 1 calc R
C41 C 0.5023(5) 0.2122(4) 0.1753(3) 0.0574(12) Uani 1 1 d .
C42 C 0.5250(5) 0.1171(5) 0.1370(4) 0.0677(14) Uani 1 1 d .
H42 H 0.4818 0.0487 0.1413 0.081 Uiso 1 1 calc R
C43 C 0.6080(6) 0.1186(6) 0.0931(4) 0.0780(16) Uani 1 1 d .
H43 H 0.6191 0.0522 0.0674 0.094 Uiso 1 1 calc R
C44 C 0.6748(7) 0.2187(6) 0.0874(5) 0.0872(19) Uani 1 1 d .
H44 H 0.7338 0.2217 0.0596 0.105 Uiso 1 1 calc R
C45 C 0.6528(8) 0.3120(6) 0.1229(6) 0.107(3) Uani 1 1 d .
H45 H 0.6955 0.3798 0.1175 0.128 Uiso 1 1 calc R
C46 C 0.5675(7) 0.3111(5) 0.1679(5) 0.088(2) Uani 1 1 d .
H46 H 0.5556 0.3776 0.1926 0.105 Uiso 1 1 calc R
C47 C -0.2679(5) -0.0985(5) 0.3262(4) 0.0661(14) Uani 1 1 d .
C48 C -0.3469(6) -0.0381(6) 0.2768(5) 0.090(2) Uani 1 1 d .
H48A H -0.3718 0.0107 0.3149 0.135 Uiso 1 1 calc R
H48B H -0.4211 -0.0915 0.2336 0.135 Uiso 1 1 calc R
H48C H -0.2981 0.0050 0.2504 0.135 Uiso 1 1 calc R
C49 C -0.1572(6) -0.0080(6) 0.3993(4) 0.0800(17) Uani 1 1 d .
H49A H -0.1115 0.0427 0.3759 0.120 Uiso 1 1 calc R
H49B H -0.1012 -0.0429 0.4303 0.120 Uiso 1 1 calc R
H49C H -0.1901 0.0323 0.4371 0.120 Uiso 1 1 calc R
C50 C -0.3503(7) -0.1696(7) 0.3659(5) 0.101(2) Uani 1 1 d .
H50A H -0.3830 -0.1224 0.3995 0.152 Uiso 1 1 calc R
H50B H -0.2996 -0.2039 0.4016 0.152 Uiso 1 1 calc R
H50C H -0.4195 -0.2265 0.3213 0.152 Uiso 1 1 calc R
C51 C -0.3327(5) -0.2591(5) 0.1466(4) 0.0766(16) Uani 1 1 d .
C52 C -0.4612(6) -0.3209(8) 0.1538(6) 0.118(3) Uani 1 1 d .
H52A H -0.5209 -0.3606 0.0978 0.176 Uiso 1 1 calc R
H52B H -0.4939 -0.2674 0.1813 0.176 Uiso 1 1 calc R
H52C H -0.4476 -0.3728 0.1868 0.176 Uiso 1 1 calc R
C53 C -0.2907(7) -0.3451(6) 0.0943(5) 0.099(2) Uani 1 1 d .
H53A H -0.3545 -0.3788 0.0388 0.148 Uiso 1 1 calc R
H53B H -0.2789 -0.4017 0.1228 0.148 Uiso 1 1 calc R
H53C H -0.2123 -0.3087 0.0884 0.148 Uiso 1 1 calc R
C54 C -0.3563(6) -0.1786(7) 0.0950(4) 0.091(2) Uani 1 1 d .
H54A H -0.2767 -0.1295 0.0996 0.137 Uiso 1 1 calc R
H54B H -0.4049 -0.1355 0.1161 0.137 Uiso 1 1 calc R
H54C H -0.4024 -0.2193 0.0363 0.137 Uiso 1 1 calc R
C55 C -0.1405(5) -0.2869(5) 0.3070(4) 0.0699(15) Uani 1 1 d .
C56 C -0.0639(6) -0.2292(6) 0.4020(4) 0.0831(18) Uani 1 1 d .
H56A H -0.1199 -0.2115 0.4313 0.125 Uiso 1 1 calc R
H56B H -0.0014 -0.1617 0.4074 0.125 Uiso 1 1 calc R
H56C H -0.0224 -0.2784 0.4265 0.125 Uiso 1 1 calc R
C57 C -0.2427(7) -0.3927(6) 0.3003(5) 0.098(2) Uani 1 1 d .
H57A H -0.2029 -0.4407 0.3277 0.147 Uiso 1 1 calc R
H57B H -0.2894 -0.4314 0.2413 0.147 Uiso 1 1 calc R
H57C H -0.2995 -0.3719 0.3278 0.147 Uiso 1 1 calc R
C58 C -0.0490(7) -0.3234(6) 0.2638(5) 0.093(2) Uani 1 1 d .
H58A H -0.0098 -0.3706 0.2927 0.140 Uiso 1 1 calc R
H58B H 0.0152 -0.2584 0.2670 0.140 Uiso 1 1 calc R
H58C H -0.0955 -0.3636 0.2051 0.140 Uiso 1 1 calc R
H1 H 0.166(4) -0.026(4) 0.358(3) 0.035(11) Uiso 1 1 d .
H2 H 0.094(6) 0.049(5) 0.420(4) 0.088(19) Uiso 1 1 d .

loop_
_atom_site_aniso_label
_atom_site_aniso_U_11
_atom_site_aniso_U_22
_atom_site_aniso_U_33
_atom_site_aniso_U_23
_atom_site_aniso_U_13
_atom_site_aniso_U_12
Pd1 0.0419(2) 0.0570(2) 0.0521(2) 0.01658(16) 0.01831(16) 0.00884(15)
Ru1 0.0452(2) 0.0579(2) 0.0509(2) 0.01757(17) 0.02250(17) 0.01274(16)
Sn1 0.04741(19) 0.0584(2) 0.0571(2) 0.01692(15) 0.02352(15) 0.01168(14)
P1 0.0403(6) 0.0584(7) 0.0627(8) 0.0200(6) 0.0163(6) 0.0079(5)
O11 0.089(3) 0.101(3) 0.120(4) 0.049(3) 0.040(3) 0.050(3)
O12 0.109(4) 0.122(4) 0.066(3) 0.018(3) 0.048(3) 0.035(3)
O13 0.102(3) 0.104(3) 0.090(3) 0.052(3) 0.036(3) 0.051(3)
O21 0.094(3) 0.112(4) 0.065(3) 0.001(3) 0.029(2) -0.004(3)
C1 0.061(3) 0.077(4) 0.058(3) 0.023(3) 0.024(3) 0.018(3)
C2 0.050(3) 0.055(3) 0.051(3) 0.011(2) 0.017(2) 0.005(2)
C11 0.061(3) 0.066(3) 0.072(3) 0.022(3) 0.032(3) 0.021(3)
C12 0.062(3) 0.081(4) 0.059(3) 0.018(3) 0.029(3) 0.018(3)
C13 0.060(3) 0.077(4) 0.060(3) 0.024(3) 0.027(3) 0.022(3)
C21 0.079(4) 0.073(3) 0.057(3) 0.018(3) 0.032(3) 0.022(3)
C23 0.062(3) 0.063(3) 0.068(3) 0.018(2) 0.038(3) 0.011(2)
C24 0.083(4) 0.074(4) 0.078(4) 0.007(3) 0.038(3) 0.008(3)
C25 0.177(10) 0.073(5) 0.120(7) -0.009(4) 0.088(7) -0.003(5)
C26 0.141(9) 0.109(7) 0.161(10) 0.042(7) 0.093(8) 0.066(7)
C27 0.102(6) 0.093(5) 0.131(7) 0.034(5) 0.064(5) 0.048(5)
C28 0.077(4) 0.083(4) 0.089(4) 0.025(3) 0.040(4) 0.025(3)
C29 0.062(3) 0.060(3) 0.073(3) 0.020(3) 0.032(3) 0.012(2)
C30 0.099(6) 0.074(4) 0.115(6) 0.034(4) 0.010(5) 0.012(4)
C31 0.105(6) 0.087(5) 0.161(9) 0.055(6) 0.017(6) 0.029(5)
C32 0.106(6) 0.075(5) 0.155(9) 0.040(6) 0.057(6) 0.025(4)
C33 0.135(7) 0.067(4) 0.110(6) 0.006(4) 0.070(6) 0.012(4)
C34 0.112(6) 0.075(4) 0.080(4) 0.022(3) 0.039(4) 0.028(4)
C35 0.046(2) 0.062(3) 0.062(3) 0.011(2) 0.019(2) 0.017(2)
C36 0.054(3) 0.084(4) 0.081(4) 0.026(3) 0.025(3) 0.011(3)
C37 0.043(3) 0.111(5) 0.103(5) 0.027(4) 0.018(3) 0.014(3)
C38 0.058(3) 0.097(5) 0.077(4) 0.022(3) 0.014(3) 0.036(3)
C39 0.064(3) 0.091(4) 0.070(4) 0.028(3) 0.024(3) 0.032(3)
C40 0.052(3) 0.078(4) 0.065(3) 0.016(3) 0.022(2) 0.017(3)
C41 0.050(3) 0.063(3) 0.058(3) 0.015(2) 0.023(2) 0.010(2)
C42 0.064(3) 0.069(3) 0.083(4) 0.030(3) 0.036(3) 0.022(3)
C43 0.078(4) 0.087(4) 0.089(4) 0.028(3) 0.046(4) 0.034(3)
C44 0.084(4) 0.099(5) 0.090(5) 0.016(4) 0.056(4) 0.022(4)
C45 0.118(6) 0.079(4) 0.137(7) 0.023(4) 0.090(6) -0.001(4)
C46 0.087(4) 0.062(3) 0.116(5) 0.009(3) 0.065(4) 0.002(3)
C47 0.049(3) 0.085(4) 0.070(3) 0.025(3) 0.029(3) 0.018(3)
C48 0.066(4) 0.115(5) 0.108(5) 0.038(4) 0.037(4) 0.048(4)
C49 0.075(4) 0.093(4) 0.081(4) 0.019(3) 0.043(3) 0.026(3)
C50 0.074(4) 0.129(6) 0.112(6) 0.035(5) 0.058(4) 0.015(4)
C51 0.051(3) 0.080(4) 0.080(4) 0.019(3) 0.009(3) 0.005(3)
C52 0.059(4) 0.125(7) 0.124(7) 0.022(5) 0.008(4) -0.018(4)
C53 0.091(5) 0.076(4) 0.093(5) 0.005(4) 0.013(4) -0.004(4)
C54 0.065(4) 0.120(6) 0.074(4) 0.028(4) 0.003(3) 0.024(4)
C55 0.060(3) 0.064(3) 0.090(4) 0.036(3) 0.024(3) 0.016(3)
C56 0.071(4) 0.093(4) 0.089(4) 0.050(4) 0.018(3) 0.023(3)
C57 0.089(5) 0.078(4) 0.119(6) 0.046(4) 0.031(4) -0.001(3)
C58 0.097(5) 0.080(4) 0.114(6) 0.036(4) 0.033(5) 0.042(4)

loop_
_atom_type_symbol
_atom_type_description
_atom_type_scat_dispersion_real
_atom_type_scat_dispersion_imag
_atom_type_scat_source
C C 0.0033 0.0016 'International Tables Vol C Tables 4.2.6.8 and 6.1.1.4'
H H 0.0000 0.0000 'International Tables Vol C Tables 4.2.6.8 and 6.1.1.4'
O O 0.0106 0.0060 'International Tables Vol C Tables 4.2.6.8 and 6.1.1.4'
Ru Ru -1.2594 0.8363 'International Tables Vol C Tables 4.2.6.8 and 6.1.1.4'
Pd Pd -0.9988 1.0072 'International Tables Vol C Tables 4.2.6.8 and 6.1.1.4'
Sn Sn -0.6537 1.4246 'International Tables Vol C Tables 4.2.6.8 and 6.1.1.4'
P P 0.1023 0.0942 'International Tables Vol C Tables 4.2.6.8 and 6.1.1.4'

loop_
_geom_angle_atom_site_label_1
_geom_angle_atom_site_label_2
_geom_angle_atom_site_label_3
_geom_angle
C21 Pd1 C2 110.9(2)
C21 Pd1 C1 136.5(2)
C2 Pd1 C1 34.44(19)
C21 Pd1 P1 110.12(19)
C2 Pd1 P1 138.29(13)
C1 Pd1 P1 110.83(14)
C21 Pd1 Ru1 61.87(19)
C2 Pd1 Ru1 50.36(13)
C1 Pd1 Ru1 76.09(14)
P1 Pd1 Ru1 171.13(4)
C11 Ru1 C12 91.3(2)
C11 Ru1 C13 174.0(2)
C12 Ru1 C13 89.8(2)
C11 Ru1 C2 88.4(2)
C12 Ru1 C2 177.2(2)
C13 Ru1 C2 90.8(2)
C11 Ru1 C21 96.8(2)
C12 Ru1 C21 81.9(2)
C13 Ru1 C21 89.2(2)
C2 Ru1 C21 95.35(18)
C11 Ru1 Sn1 86.75(17)
C12 Ru1 Sn1 92.41(17)
C13 Ru1 Sn1 87.27(17)
C2 Ru1 Sn1 90.35(12)
C21 Ru1 Sn1 173.33(13)
C11 Ru1 Pd1 86.50(16)
C12 Ru1 Pd1 123.61(17)
C13 Ru1 Pd1 97.86(16)
C2 Ru1 Pd1 53.60(12)
C21 Ru1 Pd1 42.77(13)
Sn1 Ru1 Pd1 143.462(19)
C29 Sn1 C35 103.9(2)
C29 Sn1 C41 102.9(2)
C35 Sn1 C41 100.91(19)
C29 Sn1 Ru1 116.16(15)
C35 Sn1 Ru1 116.56(14)
C41 Sn1 Ru1 114.38(13)
C55 P1 C47 108.4(3)
C55 P1 C51 109.3(3)
C47 P1 C51 108.2(3)
C55 P1 Pd1 108.02(18)
C47 P1 Pd1 110.99(18)
C51 P1 Pd1 111.9(2)
C2 C1 Pd1 68.5(3)
C2 C1 H1 115(3)
Pd1 C1 H1 84(3)
C2 C1 H2 119(3)
Pd1 C1 H2 109(3)
H1 C1 H2 125(4)
C1 C2 C23 114.4(5)
C1 C2 Ru1 124.5(4)
C23 C2 Ru1 120.9(4)
C1 C2 Pd1 77.1(3)
C23 C2 Pd1 116.0(3)
Ru1 C2 Pd1 76.04(15)
O11 C11 Ru1 177.7(5)
O12 C12 Ru1 177.9(6)
O13 C13 Ru1 176.3(5)
O21 C21 Pd1 155.8(5)
O21 C21 Ru1 128.6(5)
Pd1 C21 Ru1 75.4(2)
C28 C23 C24 117.4(6)
C28 C23 C2 124.0(5)
C24 C23 C2 118.5(6)
C25 C24 C23 118.9(8)
C25 C24 H24 120.5
C23 C24 H24 120.5
C26 C25 C24 121.8(9)
C26 C25 H25 119.1
C24 C25 H25 119.1
C27 C26 C25 119.5(8)
C27 C26 H26 120.2
C25 C26 H26 120.2
C26 C27 C28 120.0(8)
C26 C27 H27 120.0
C28 C27 H27 120.0
C23 C28 C27 122.1(7)
C23 C28 H28 119.0
C27 C28 H28 119.0
C34 C29 C30 116.9(6)
C34 C29 Sn1 121.9(5)
C30 C29 Sn1 121.1(5)
C31 C30 C29 121.1(9)
C31 C30 H30 119.4
C29 C30 H30 119.4
C32 C31 C30 120.7(9)
C32 C31 H31 119.6
C30 C31 H31 119.6
C33 C32 C31 119.6(8)
C33 C32 H32 120.2
C31 C32 H32 120.2
C32 C33 C34 120.3(8)
C32 C33 H33 119.9
C34 C33 H33 119.9
C29 C34 C33 121.3(7)
C29 C34 H34 119.4
C33 C34 H34 119.4
C36 C35 C40 117.1(5)
C36 C35 Sn1 118.2(4)
C40 C35 Sn1 124.6(4)
C37 C36 C35 121.0(6)
C37 C36 H36 119.5
C35 C36 H36 119.5
C38 C37 C36 121.2(6)
C38 C37 H37 119.4
C36 C37 H37 119.4
C37 C38 C39 119.8(6)
C37 C38 H38 120.1
C39 C38 H38 120.1
C38 C39 C40 118.9(6)
C38 C39 H39 120.6
C40 C39 H39 120.6
C35 C40 C39 122.0(5)
C35 C40 H40 119.0
C39 C40 H40 119.0
C46 C41 C42 116.8(5)
C46 C41 Sn1 119.9(4)
C42 C41 Sn1 122.8(4)
C43 C42 C41 123.1(6)
C43 C42 H42 118.4
C41 C42 H42 118.4
C42 C43 C44 119.6(6)
C42 C43 H43 120.2
C44 C43 H43 120.2
C45 C44 C43 118.4(6)
C45 C44 H44 120.8
C43 C44 H44 120.8
C44 C45 C46 122.4(6)
C44 C45 H45 118.8
C46 C45 H45 118.8
C41 C46 C45 119.7(6)
C41 C46 H46 120.1
C45 C46 H46 120.1
C48 C47 C49 106.7(6)
C48 C47 C50 108.2(5)
C49 C47 C50 108.4(5)
C48 C47 P1 109.7(4)
C49 C47 P1 108.5(4)
C50 C47 P1 114.9(5)
C47 C48 H48A 109.5
C47 C48 H48B 109.5
H48A C48 H48B 109.5
C47 C48 H48C 109.5
H48A C48 H48C 109.5
H48B C48 H48C 109.5
C47 C49 H49A 109.5
C47 C49 H49B 109.5
H49A C49 H49B 109.5
C47 C49 H49C 109.5
H49A C49 H49C 109.5
H49B C49 H49C 109.5
C47 C50 H50A 109.5
C47 C50 H50B 109.5
H50A C50 H50B 109.5
C47 C50 H50C 109.5
H50A C50 H50C 109.5
H50B C50 H50C 109.5
C54 C51 C53 105.7(6)
C54 C51 C52 108.4(6)
C53 C51 C52 108.0(6)
C54 C51 P1 109.5(4)
C53 C51 P1 109.9(4)
C52 C51 P1 114.9(5)
C51 C52 H52A 109.5
C51 C52 H52B 109.5
H52A C52 H52B 109.5
C51 C52 H52C 109.5
H52A C52 H52C 109.5
H52B C52 H52C 109.5
C51 C53 H53A 109.5
C51 C53 H53B 109.5
H53A C53 H53B 109.5
C51 C53 H53C 109.5
H53A C53 H53C 109.5
H53B C53 H53C 109.5
C51 C54 H54A 109.5
C51 C54 H54B 109.5
H54A C54 H54B 109.5
C51 C54 H54C 109.5
H54A C54 H54C 109.5
H54B C54 H54C 109.5
C56 C55 C57 108.3(5)
C56 C55 C58 107.8(5)
C57 C55 C58 108.2(6)
C56 C55 P1 109.4(4)
C57 C55 P1 116.4(4)
C58 C55 P1 106.5(4)
C55 C56 H56A 109.5
C55 C56 H56B 109.5
H56A C56 H56B 109.5
C55 C56 H56C 109.5
H56A C56 H56C 109.5
H56B C56 H56C 109.5
C55 C57 H57A 109.5
C55 C57 H57B 109.5
H57A C57 H57B 109.5
C55 C57 H57C 109.5
H57A C57 H57C 109.5
H57B C57 H57C 109.5
C55 C58 H58A 109.5
C55 C58 H58B 109.5
H58A C58 H58B 109.5
C55 C58 H58C 109.5
H58A C58 H58C 109.5
H58B C58 H58C 109.5

loop_
_geom_bond_atom_site_label_1
_geom_bond_atom_site_label_2
_geom_bond_distance
Pd1 C21 1.903(6)
Pd1 C2 2.250(5)
Pd1 C1 2.357(6)
Pd1 P1 2.3681(13)
Pd1 Ru1 2.7122(5)
Ru1 C11 1.931(6)
Ru1 C12 1.936(6)
Ru1 C13 1.967(6)
Ru1 C2 2.152(5)
Ru1 C21 2.472(6)
Ru1 Sn1 2.6587(5)
Sn1 C29 2.154(6)
Sn1 C35 2.162(5)
Sn1 C41 2.173(5)
P1 C55 1.909(6)
P1 C47 1.916(6)
P1 C51 1.924(6)
O11 C11 1.116(7)
O12 C12 1.121(6)
O13 C13 1.115(7)
O21 C21 1.146(7)
C1 C2 1.368(7)
C1 H1 0.89(4)
C1 H2 1.13(7)
C2 C23 1.506(8)
C23 C28 1.381(9)
C23 C24 1.409(8)
C24 C25 1.394(12)
C24 H24 0.9300
C25 C26 1.370(14)
C25 H25 0.9300
C26 C27 1.348(13)
C26 H26 0.9300
C27 C28 1.390(10)
C27 H27 0.9300
C28 H28 0.9300
C29 C34 1.369(9)
C29 C30 1.388(9)
C30 C31 1.385(11)
C30 H30 0.9300
C31 C32 1.354(14)
C31 H31 0.9300
C32 C33 1.348(12)
C32 H32 0.9300
C33 C34 1.404(10)
C33 H33 0.9300
C34 H34 0.9300
C35 C36 1.383(7)
C35 C40 1.384(8)
C36 C37 1.377(9)
C36 H36 0.9300
C37 C38 1.360(10)
C37 H37 0.9300
C38 C39 1.375(9)
C38 H38 0.9300
C39 C40 1.395(8)
C39 H39 0.9300
C40 H40 0.9300
C41 C46 1.366(7)
C41 C42 1.378(8)
C42 C43 1.370(8)
C42 H42 0.9300
C43 C44 1.374(9)
C43 H43 0.9300
C44 C45 1.338(10)
C44 H44 0.9300
C45 C46 1.407(9)
C45 H45 0.9300
C46 H46 0.9300
C47 C48 1.506(8)
C47 C49 1.544(9)
C47 C50 1.547(8)
C48 H48A 0.9600
C48 H48B 0.9600
C48 H48C 0.9600
C49 H49A 0.9600
C49 H49B 0.9600
C49 H49C 0.9600
C50 H50A 0.9600
C50 H50B 0.9600
C50 H50C 0.9600
C51 C54 1.498(9)
C51 C53 1.530(10)
C51 C52 1.563(9)
C52 H52A 0.9600
C52 H52B 0.9600
C52 H52C 0.9600
C53 H53A 0.9600
C53 H53B 0.9600
C53 H53C 0.9600
C54 H54A 0.9600
C54 H54B 0.9600
C54 H54C 0.9600
C55 C56 1.538(9)
C55 C57 1.541(8)
C55 C58 1.548(10)
C56 H56A 0.9600
C56 H56B 0.9600
C56 H56C 0.9600
C57 H57A 0.9600
C57 H57B 0.9600
C57 H57C 0.9600
C58 H58A 0.9600
C58 H58B 0.9600
C58 H58C 0.9600
